data_9014107
loop_
_publ_author_name
'Atencio, D.'
'Chukanov, N. V.'
'Nestola, F.'
'Witzke, T.'
'Coutinho, J. M. V.'
'Zadov, A. E.'
'Contreira, R. R.'
'Farber, G.'

_publ_section_title
;
 Mejillonesite, a new acid sodium, magnesium phosphate mineral,
 from Mejillones, Antofagasta, Chile
;
_journal_name_full 'American Mineralogist'
_journal_page_first 19
_journal_page_last 25
_journal_paper_doi 10.2138/am.2012.3867
_journal_volume 97
_journal_year 2012
_chemical_compound_source 'Mejillones, Antofagasta, Chile'
_chemical_formula_sum 'H7 Mg2 Na O11 P2'
_chemical_name_mineral Mejillonesite
_space_group_IT_number 61
_symmetry_space_group_name_Hall '-P 2ac 2ab'
_symmetry_space_group_name_H-M 'P b c a'
_cell_angle_alpha 90
_cell_angle_beta 90
_cell_angle_gamma 90
_cell_formula_units_Z 8
_cell_length_a 16.295
_cell_length_b 13.009
_cell_length_c 8.434
_cell_volume 1787.853
_database_code_amcsd 0018764
_exptl_crystal_density_diffrn 2.352
_cod_original_formula_sum 'Na Mg2 P2 O11 H7'
_cod_database_code 9014107

loop_
_space_group_symop_operation_xyz
x,y,z
x,1/2-y,1/2+z
-x,1/2+y,1/2-z
1/2-x,1/2+y,z
1/2+x,1/2-y,-z
1/2+x,y,1/2-z
1/2-x,-y,1/2+z
-x,-y,-z

loop_
_atom_site_label
_atom_site_fract_x
_atom_site_fract_y
_atom_site_fract_z
_atom_site_U_iso_or_equiv
_atom_site_type_symbol
_atom_site_attached_hydrogens
Na 0.03220 0.88390 0.93410 0.02180 Na 0
Mg1 0.24340 0.88320 0.94810 0.01280 Mg 0
Mg2 0.24370 0.88810 0.33900 0.01270 Mg 0
P1 0.13820 0.05340 0.14270 0.00970 P 0
P2 0.14320 0.78760 0.64630 0.01000 P 0
O11 0.19330 0.02970 0.29030 0.01540 O 0
O12 0.11800 0.17030 0.13610 0.01650 O 0
O13 0.18700 0.02430 0.99020 0.01800 O 0
O14 0.05850 0.99100 0.15070 0.02250 O 0
O21 0.19300 0.81300 0.14330 0.01800 O 0
O22 0.15990 0.64250 0.00800 0.02220 O 0
O23 0.15020 0.84200 0.80540 0.02060 O 0
O-H24 0.04750 0.74510 0.12630 0.02380 O 1
Ow 0.98970 0.87480 0.34940 0.03270 O 0
OZ1 0.18660 0.24920 0.88950 0.02000 O 0
OZ2 0.17010 0.42910 0.13470 0.02210 O 0
H1 0.17300 0.48600 0.82100 0.05300 H 0
H2 0.16000 0.24900 0.17900 0.04400 H 0
H3 0.13500 0.44800 0.06800 0.05300 H 0
H4 0.00500 0.60400 0.96400 0.02400 H 0
H5 0.14200 0.21200 0.95900 0.05200 H 0
H6 0.00000 0.82000 0.31900 0.05500 H 0

loop_
_cod_changelog_entry_id
_cod_changelog_entry_author
_cod_changelog_entry_date
_cod_changelog_entry_text
1
;cod-tools version 3.8.0
Id: cif_guess_AMCSD_atom_types 9581 2023-05-17 12:35:41Z saulius
;
2023-05-18T08:45:09+03:00
;Derived atom types and hydrogen counts
from atom names that follow the AMCSD naming convention
(Wat == water, O-H == hydroxyl).
;

loop_
_cod_related_entry_id
_cod_related_entry_database
_cod_related_entry_code
1 AMCSD 0018764
